data_7006892
loop_
_publ_author_name
'Bishop, Peter T.'
'Cowley, Andrew R.'
'Dilworth, Jonathan R.'
'Saunders, Andrew J.'
'Woollard-Shore, John G'

_publ_section_title
;
 Substituent dependence of the reactions of [RuCl2(PPh3)3] with bulky
 aromatic thiols.
;
_journal_issue 10
_journal_name_full 'Dalton transactions (Cambridge, England : 2003)'
_journal_page_first 1267
_journal_page_last 1270
_journal_paper_doi 10.1039/b515244e
_journal_year 2006
_chemical_compound_source
;
?
;
_chemical_formula_moiety ' C63 H60 P2 Ru S3, 2(C6 H12) '
_chemical_formula_sum 'C75 H84 P2 Ru S3'
_chemical_formula_weight 1244.71
_space_group_IT_number 2
_symmetry_cell_setting triclinic
_symmetry_space_group_name_Hall '-P 1'
_symmetry_space_group_name_H-M 'P -1'
_atom_sites_solution_hydrogens geom
_atom_sites_solution_primary direct
_cell_angle_alpha 100.0944(6)
_cell_angle_beta 103.0326(6)
_cell_angle_gamma 103.5247(6)
_cell_formula_units_Z 2
_cell_length_a 10.9358(2)
_cell_length_b 13.5984(2)
_cell_length_c 23.3454(4)
_cell_measurement_reflns_used 47600
_cell_measurement_temperature 150
_cell_measurement_theta_max 28
_cell_measurement_theta_min 5
_cell_volume 3191.77(9)
_computing_cell_refinement
;
KappaCCD software 'DENZO' (Otwinowski & Minor, 1996)
;
_computing_data_collection
;
KappaCCD software 'Collect' (Nonius, 2000)
;
_computing_data_reduction
;
KappaCCD software 'DENZO' (Otwinowski & Minor, 1996)
;
_computing_publication_material
;
CRYSTALS (Watkin et al, 2001)
;
_computing_structure_refinement
;
CRYSTALS (Watkin et al, 2001)
;
_computing_structure_solution 'SIR92 (Giacovazzo et al, 1992)'
_diffrn_ambient_temperature 150
_diffrn_measured_fraction_theta_full 0.997
_diffrn_measured_fraction_theta_max 0.997
_diffrn_measurement_device_type
;
Nonius KappaCCD
;
_diffrn_measurement_method \w
_diffrn_radiation_monochromator graphite
_diffrn_radiation_type 'Mo K\a'
_diffrn_radiation_wavelength 0.71073
_diffrn_reflns_av_R_equivalents 0.069
_diffrn_reflns_limit_h_max 14
_diffrn_reflns_limit_h_min -14
_diffrn_reflns_limit_k_max 17
_diffrn_reflns_limit_k_min -17
_diffrn_reflns_limit_l_max 30
_diffrn_reflns_limit_l_min -30
_diffrn_reflns_number 47600
_diffrn_reflns_theta_full 27.488
_diffrn_reflns_theta_max 27.488
_diffrn_reflns_theta_min 5.098
_diffrn_standards_decay_% 0.00
_diffrn_standards_interval_count 0
_diffrn_standards_interval_time 0
_diffrn_standards_number 0
_exptl_absorpt_coefficient_mu 0.437
_exptl_absorpt_correction_T_max 0.93
_exptl_absorpt_correction_T_min 0.90
_exptl_absorpt_correction_type multi-scan
_exptl_absorpt_process_details
;
Denzo/Scalepack (Otwinowski & Minor, 1996)
;
_exptl_crystal_colour ' dark-brown '
_exptl_crystal_density_diffrn 1.295
_exptl_crystal_description ' fragment '
_exptl_crystal_F_000 1312
_exptl_crystal_size_max 0.24
_exptl_crystal_size_mid 0.18
_exptl_crystal_size_min 0.16
_refine_diff_density_max 1.35
_refine_diff_density_min -0.66
_refine_ls_extinction_method None
_refine_ls_goodness_of_fit_ref 1.1180
_refine_ls_hydrogen_treatment noref
_refine_ls_matrix_type full
_refine_ls_number_parameters 720
_refine_ls_number_reflns 8061
_refine_ls_number_restraints 72
_refine_ls_R_factor_all 0.1028
_refine_ls_R_factor_gt 0.0489
_refine_ls_shift/su_max 0.023219
_refine_ls_structure_factor_coef F
_refine_ls_weighting_details
;
Method, part 1, Chebychev polynomial, (Watkin, 1994, Prince, 1982)
[weight] = 1.0/[A~0~*T~0~(x)+A~1~*T~1~(x) ... +A~n-1~]*T~n-1~(x)]
where A~i~ are the Chebychev coefficients listed below and x= Fcalc/Fmax
Method = Robust Weighting (Prince, 1982)
W = [weight] * [1-(deltaF/6*sigmaF)^2^]^2^
A~i~ are:
0.690 0.324 0.414
;
_refine_ls_weighting_scheme calc
_refine_ls_wR_factor_all 0.0953
_refine_ls_wR_factor_gt 0.0567
_refine_ls_wR_factor_ref 0.0567
_refine_special_details
;
Geometric restraints were applied to the disordered solvent molecules.
C-C bond lengths were restrained to 1.54(2) \%A and C-C-C bond angles
to 112(2) \%. Similarity restrains were applied to the thermal displacement
paramters of directly-bonded apirs of C atoms

All hydrogen atoms were postioned geometrically. The preferred
orientations of the methyl H atoms were identified by examination of
a difference Fourier map. This suggested that those ortho to a sulfur
substituent adopted an orientation with one C-H bond trans to the S atom
and their hydrogens were positioned accordingly. The methyl groups in the
para positions appeared to be disordered and their hydrogen atoms were
positioned assuming an arbitrary orientation.
;
_reflns_limit_h_max 13
_reflns_limit_h_min -14
_reflns_limit_k_max 17
_reflns_limit_k_min -17
_reflns_limit_l_max 30
_reflns_limit_l_min 0
_reflns_number_gt 8061
_reflns_number_total 14495
_reflns_threshold_expression I>3.00u(I)
_cod_data_source_file b515244e.txt
_cod_data_source_block Cpd3
_cod_depositor_comments
;
The following automatic conversions were performed:
'_atom_site_refinement_disorder_assembly' tag replaced with
'_atom_site_disorder_assembly'.

'_atom_site_refinement_disorder_group'
tag replaced with '_atom_site_disorder_group'.

Automatic conversion script
Id: cif_correct_tags 1383 2010-08-28 14:59:44Z saulius 

The following automatic conversions were performed:
'_symmetry_cell_setting' value 'Triclinic' changed to 'triclinic'
according to '/home/saulius/struct/CIF-dictionaries/cif_core.dic'
dictionary named 'cif_core.dic' version 2.4.1 from 2010-06-29.

Automatic conversion script
Id: cif_fix_enum 1527 2010-12-29 10:47:43Z saulius 
;
_cod_original_sg_symbol_H-M 'P -1 '
_cod_original_formula_sum ' C75 H84 P2 Ru S3 '
_cod_database_code 7006892

loop_
_symmetry_equiv_pos_as_xyz
x,y,z
-x,-y,-z

loop_
_atom_site_label
_atom_site_type_symbol
_atom_site_fract_x
_atom_site_fract_y
_atom_site_fract_z
_atom_site_U_iso_or_equiv
_atom_site_occupancy
_atom_site_adp_type
_atom_site_refinement_flags_posn
_atom_site_refinement_flags_adp
_atom_site_refinement_flags_occupancy
_atom_site_disorder_assembly
_atom_site_disorder_group
Ru1 Ru 0.50346(3) 0.30200(3) 0.216106(15) 0.0253 1.0000 Uani . . . . .
S1 S 0.69305(11) 0.28111(9) 0.27676(5) 0.0351 1.0000 Uani . . . . .
C1 C 0.7376(4) 0.3928(3) 0.33484(19) 0.0327 1.0000 Uani . . . . .
C2 C 0.8583(5) 0.4251(4) 0.3801(2) 0.0398 1.0000 Uani . . . . .
C3 C 0.8885(5) 0.5186(4) 0.4218(2) 0.0452 1.0000 Uani . . . . .
C4 C 0.8044(5) 0.5818(4) 0.4214(2) 0.0440 1.0000 Uani . . . . .
C5 C 0.6857(4) 0.5485(4) 0.3785(2) 0.0377 1.0000 Uani . . . . .
C6 C 0.6478(4) 0.4542(3) 0.33443(18) 0.0310 1.0000 Uani . . . . .
C7 C 0.5269(4) 0.4141(3) 0.2851(2) 0.0319 1.0000 Uani . . . . .
S2 S 0.38950(11) 0.45592(9) 0.28727(5) 0.0336 1.0000 Uani . . . . .
C8 C 0.3872(4) 0.5246(3) 0.35965(19) 0.0335 1.0000 Uani . . . . .
C9 C 0.3854(4) 0.6294(4) 0.3657(2) 0.0374 1.0000 Uani . . . . .
C10 C 0.3665(5) 0.6802(4) 0.4194(2) 0.0405 1.0000 Uani . . . . .
C11 C 0.3485(5) 0.6306(4) 0.4652(2) 0.0457 1.0000 Uani . . . . .
C12 C 0.3530(5) 0.5287(4) 0.4579(2) 0.0420 1.0000 Uani . . . . .
C13 C 0.3706(5) 0.4733(4) 0.4053(2) 0.0370 1.0000 Uani . . . . .
C14 C 0.9508(5) 0.3584(5) 0.3807(3) 0.0545 1.0000 Uani . . . . .
C15 C 0.8452(6) 0.6864(5) 0.4661(3) 0.0630 1.0000 Uani . . . . .
C16 C 0.4006(6) 0.6866(4) 0.3174(2) 0.0494 1.0000 Uani . . . . .
C17 C 0.3210(7) 0.6860(5) 0.5206(3) 0.0629 1.0000 Uani . . . . .
C18 C 0.3714(6) 0.3622(4) 0.3996(2) 0.0513 1.0000 Uani . . . . .
S3 S 0.41203(10) 0.12360(8) 0.19768(5) 0.0317 1.0000 Uani . . . . .
C19 C 0.5091(4) 0.0519(3) 0.2341(2) 0.0315 1.0000 Uani . . . . .
C20 C 0.5661(5) -0.0111(3) 0.2001(3) 0.0425 1.0000 Uani . . . . .
C21 C 0.6368(5) -0.0702(4) 0.2281(3) 0.0556 1.0000 Uani . . . . .
C22 C 0.6532(5) -0.0707(4) 0.2883(3) 0.0591 1.0000 Uani . . . . .
C23 C 0.5947(6) -0.0101(4) 0.3208(3) 0.0510 1.0000 Uani . . . . .
C24 C 0.5219(5) 0.0512(4) 0.2951(2) 0.0408 1.0000 Uani . . . . .
C25 C 0.5488(7) -0.0162(4) 0.1333(3) 0.0599 1.0000 Uani . . . . .
C26 C 0.7335(8) -0.1343(6) 0.3182(5) 0.0967 1.0000 Uani . . . . .
C27 C 0.4598(6) 0.1145(4) 0.3323(2) 0.0512 1.0000 Uani . . . . .
P1 P 0.28619(10) 0.28778(8) 0.15321(5) 0.0249 1.0000 Uani . . . . .
C28 C 0.2242(4) 0.3915(3) 0.12480(19) 0.0284 1.0000 Uani . . . . .
C29 C 0.1728(4) 0.4544(3) 0.1615(2) 0.0331 1.0000 Uani . . . . .
C30 C 0.1264(5) 0.5335(4) 0.1425(2) 0.0403 1.0000 Uani . . . . .
C31 C 0.1283(5) 0.5506(4) 0.0861(2) 0.0407 1.0000 Uani . . . . .
C32 C 0.1763(5) 0.4886(4) 0.0491(2) 0.0430 1.0000 Uani . . . . .
C33 C 0.2225(4) 0.4094(4) 0.0678(2) 0.0352 1.0000 Uani . . . . .
C34 C 0.2561(4) 0.1909(3) 0.08208(18) 0.0277 1.0000 Uani . . . . .
C35 C 0.3280(4) 0.2154(4) 0.0415(2) 0.0352 1.0000 Uani . . . . .
C36 C 0.3123(5) 0.1442(4) -0.0120(2) 0.0422 1.0000 Uani . . . . .
C37 C 0.2275(5) 0.0450(4) -0.0242(2) 0.0445 1.0000 Uani . . . . .
C38 C 0.1598(5) 0.0180(4) 0.0161(2) 0.0416 1.0000 Uani . . . . .
C39 C 0.1718(4) 0.0901(3) 0.0691(2) 0.0341 1.0000 Uani . . . . .
C40 C 0.1503(4) 0.2324(3) 0.18336(19) 0.0290 1.0000 Uani . . . . .
C41 C 0.1748(4) 0.2106(3) 0.2401(2) 0.0324 1.0000 Uani . . . . .
C42 C 0.0716(5) 0.1713(4) 0.2635(2) 0.0385 1.0000 Uani . . . . .
C43 C -0.0566(4) 0.1546(4) 0.2301(2) 0.0415 1.0000 Uani . . . . .
C44 C -0.0815(4) 0.1752(3) 0.1733(2) 0.0378 1.0000 Uani . . . . .
C45 C 0.0204(4) 0.2138(3) 0.1500(2) 0.0334 1.0000 Uani . . . . .
P2 P 0.63797(10) 0.41578(8) 0.17816(5) 0.0263 1.0000 Uani . . . . .
C46 C 0.5741(4) 0.5110(3) 0.14370(19) 0.0310 1.0000 Uani . . . . .
C47 C 0.5114(4) 0.5714(3) 0.1752(2) 0.0344 1.0000 Uani . . . . .
C48 C 0.4699(5) 0.6497(4) 0.1540(2) 0.0395 1.0000 Uani . . . . .
C49 C 0.4861(5) 0.6687(4) 0.0997(2) 0.0438 1.0000 Uani . . . . .
C50 C 0.5449(5) 0.6088(4) 0.0670(2) 0.0458 1.0000 Uani . . . . .
C51 C 0.5896(5) 0.5309(4) 0.0884(2) 0.0376 1.0000 Uani . . . . .
C52 C 0.6873(4) 0.3419(3) 0.11792(18) 0.0282 1.0000 Uani . . . . .
C53 C 0.7914(4) 0.3889(4) 0.0969(2) 0.0357 1.0000 Uani . . . . .
C54 C 0.8240(5) 0.3327(4) 0.0496(2) 0.0378 1.0000 Uani . . . . .
C55 C 0.7518(5) 0.2298(4) 0.0220(2) 0.0407 1.0000 Uani . . . . .
C56 C 0.6503(5) 0.1821(4) 0.0434(2) 0.0393 1.0000 Uani . . . . .
C57 C 0.6200(4) 0.2382(3) 0.0918(2) 0.0347 1.0000 Uani . . . . .
C58 C 0.7970(4) 0.4985(3) 0.22909(18) 0.0302 1.0000 Uani . . . . .
C59 C 0.9040(4) 0.4580(4) 0.2402(2) 0.0374 1.0000 Uani . . . . .
C60 C 1.0221(4) 0.5195(4) 0.2820(2) 0.0461 1.0000 Uani . . . . .
C61 C 1.0317(5) 0.6189(4) 0.3123(2) 0.0509 1.0000 Uani . . . . .
C62 C 0.9271(5) 0.6593(4) 0.3023(2) 0.0480 1.0000 Uani . . . . .
C63 C 0.8093(5) 0.5985(4) 0.2601(2) 0.0381 1.0000 Uani . . . . .
C64 C 0.0094(10) 0.8482(8) 0.2131(4) 0.0598(18) 0.632(9) Uiso D U P 1 1
C65 C -0.1161(8) 0.7991(7) 0.1621(4) 0.0545(18) 0.632(9) Uiso D U P 1 1
C66 C -0.0924(8) 0.7356(6) 0.1078(4) 0.0491(17) 0.632(9) Uiso D U P 1 1
C67 C 0.0127(8) 0.7997(7) 0.0852(4) 0.0497(17) 0.632(9) Uiso D U P 1 1
C68 C 0.1398(9) 0.8478(8) 0.1358(4) 0.0527(18) 0.632(9) Uiso D U P 1 1
C69 C 0.1167(9) 0.9124(7) 0.1912(4) 0.0595(18) 0.632(9) Uiso D U P 1 1
C84 C 0.1515(16) 0.9011(14) 0.2437(8) 0.078(3) 0.368(9) Uiso D U P 1 2
C85 C 0.0004(18) 0.8787(17) 0.2180(8) 0.079(3) 0.368(9) Uiso D U P 1 2
C86 C -0.0382(17) 0.8778(15) 0.1516(8) 0.079(3) 0.368(9) Uiso D U P 1 2
C87 C 0.0235(17) 0.8081(15) 0.1147(8) 0.077(3) 0.368(9) Uiso D U P 1 2
C88 C 0.1711(17) 0.8353(18) 0.1414(8) 0.076(3) 0.368(9) Uiso D U P 1 2
C89 C 0.2102(17) 0.8315(14) 0.2073(8) 0.077(3) 0.368(9) Uiso D U P 1 2
C70 C 0.192(3) 0.081(2) 0.4173(17) 0.149(7) 0.400(17) Uiso D U P 2 1
C71 C 0.164(3) -0.035(2) 0.3903(12) 0.149(7) 0.400(17) Uiso D U P 2 1
C72 C 0.173(3) -0.095(2) 0.4382(15) 0.150(7) 0.400(17) Uiso D U P 2 1
C73 C 0.320(3) -0.063(2) 0.4693(16) 0.151(7) 0.400(17) Uiso D U P 2 1
C74 C 0.396(2) 0.046(2) 0.4706(15) 0.152(7) 0.400(17) Uiso D U P 2 1
C75 C 0.314(3) 0.121(2) 0.4712(15) 0.150(7) 0.400(17) Uiso D U P 2 1
C90 C 0.0819(15) 0.0385(12) 0.4270(8) 0.114(4) 0.600(17) Uiso D U P 2 2
C91 C 0.0704(16) -0.0743(12) 0.4211(8) 0.116(4) 0.600(17) Uiso D U P 2 2
C92 C 0.1660(16) -0.0970(13) 0.4707(8) 0.118(4) 0.600(17) Uiso D U P 2 2
C93 C 0.2999(16) -0.0273(13) 0.4956(9) 0.120(4) 0.600(17) Uiso D U P 2 2
C94 C 0.3211(16) 0.0857(13) 0.4834(8) 0.117(4) 0.600(17) Uiso D U P 2 2
C95 C 0.2200(17) 0.0923(14) 0.4276(9) 0.114(4) 0.600(17) Uiso D U P 2 2
H31 H 0.9743 0.5423 0.4537 0.0506 1.0000 Uiso . . . . .
H51 H 0.6242 0.5926 0.3785 0.0454 1.0000 Uiso . . . . .
H101 H 0.3661 0.7547 0.4248 0.0492 1.0000 Uiso . . . . .
H121 H 0.3434 0.4931 0.4913 0.0521 1.0000 Uiso . . . . .
H141 H 1.0312 0.3922 0.4154 0.0623 1.0000 Uiso . . . . .
H142 H 0.9758 0.3507 0.3419 0.0623 1.0000 Uiso . . . . .
H143 H 0.9069 0.2881 0.3853 0.0623 1.0000 Uiso . . . . .
H151 H 0.7730 0.7203 0.4591 0.0669 1.0000 Uiso . . . . .
H152 H 0.8637 0.6763 0.5083 0.0669 1.0000 Uiso . . . . .
H153 H 0.9259 0.7318 0.4606 0.0669 1.0000 Uiso . . . . .
H161 H 0.3963 0.7593 0.3312 0.0626 1.0000 Uiso . . . . .
H162 H 0.4871 0.6887 0.3094 0.0626 1.0000 Uiso . . . . .
H163 H 0.3286 0.6500 0.2795 0.0626 1.0000 Uiso . . . . .
H171 H 0.3109 0.6386 0.5485 0.0771 1.0000 Uiso . . . . .
H172 H 0.3954 0.7500 0.5418 0.0771 1.0000 Uiso . . . . .
H173 H 0.2384 0.7062 0.5082 0.0771 1.0000 Uiso . . . . .
H181 H 0.3581 0.3403 0.4370 0.0643 1.0000 Uiso . . . . .
H182 H 0.4574 0.3550 0.3944 0.0643 1.0000 Uiso . . . . .
H183 H 0.2993 0.3170 0.3636 0.0643 1.0000 Uiso . . . . .
H211 H 0.6776 -0.1141 0.2037 0.0700 1.0000 Uiso . . . . .
H231 H 0.6048 -0.0101 0.3644 0.0594 1.0000 Uiso . . . . .
H251 H 0.5958 -0.0645 0.1169 0.0797 1.0000 Uiso . . . . .
H252 H 0.5857 0.0549 0.1278 0.0797 1.0000 Uiso . . . . .
H253 H 0.4535 -0.0425 0.1110 0.0797 1.0000 Uiso . . . . .
H261 H 0.7338 -0.1246 0.3617 0.1189 1.0000 Uiso . . . . .
H262 H 0.8254 -0.1106 0.3155 0.1189 1.0000 Uiso . . . . .
H263 H 0.6944 -0.2097 0.2970 0.1189 1.0000 Uiso . . . . .
H271 H 0.4796 0.1040 0.3744 0.0664 1.0000 Uiso . . . . .
H272 H 0.4954 0.1899 0.3337 0.0664 1.0000 Uiso . . . . .
H273 H 0.3628 0.0920 0.3138 0.0664 1.0000 Uiso . . . . .
H291 H 0.1696 0.4421 0.2022 0.0396 1.0000 Uiso . . . . .
H301 H 0.0915 0.5780 0.1697 0.0503 1.0000 Uiso . . . . .
H311 H 0.0951 0.6075 0.0723 0.0523 1.0000 Uiso . . . . .
H321 H 0.1780 0.5007 0.0082 0.0551 1.0000 Uiso . . . . .
H331 H 0.2552 0.3643 0.0398 0.0449 1.0000 Uiso . . . . .
H351 H 0.3922 0.2858 0.0512 0.0432 1.0000 Uiso . . . . .
H361 H 0.3617 0.1643 -0.0413 0.0527 1.0000 Uiso . . . . .
H371 H 0.2157 -0.0069 -0.0626 0.0514 1.0000 Uiso . . . . .
H381 H 0.1009 -0.0544 0.0075 0.0463 1.0000 Uiso . . . . .
H391 H 0.1204 0.0698 0.0977 0.0409 1.0000 Uiso . . . . .
H411 H 0.2672 0.2232 0.2645 0.0407 1.0000 Uiso . . . . .
H421 H 0.0903 0.1553 0.3042 0.0503 1.0000 Uiso . . . . .
H431 H -0.1306 0.1278 0.2470 0.0506 1.0000 Uiso . . . . .
H441 H -0.1740 0.1620 0.1489 0.0458 1.0000 Uiso . . . . .
H451 H 0.0009 0.2285 0.1089 0.0415 1.0000 Uiso . . . . .
H471 H 0.4964 0.5572 0.2140 0.0427 1.0000 Uiso . . . . .
H481 H 0.4279 0.6930 0.1781 0.0479 1.0000 Uiso . . . . .
H491 H 0.4555 0.7253 0.0841 0.0540 1.0000 Uiso . . . . .
H501 H 0.5555 0.6218 0.0273 0.0578 1.0000 Uiso . . . . .
H511 H 0.6329 0.4889 0.0644 0.0484 1.0000 Uiso . . . . .
H531 H 0.8426 0.4633 0.1160 0.0456 1.0000 Uiso . . . . .
H541 H 0.8994 0.3664 0.0354 0.0498 1.0000 Uiso . . . . .
H551 H 0.7729 0.1903 -0.0130 0.0530 1.0000 Uiso . . . . .
H561 H 0.5988 0.1078 0.0241 0.0484 1.0000 Uiso . . . . .
H571 H 0.5487 0.2027 0.1079 0.0440 1.0000 Uiso . . . . .
H591 H 0.8962 0.3856 0.2184 0.0457 1.0000 Uiso . . . . .
H601 H 1.0994 0.4914 0.2900 0.0547 1.0000 Uiso . . . . .
H611 H 1.1164 0.6623 0.3420 0.0570 1.0000 Uiso . . . . .
H621 H 0.9349 0.7311 0.3249 0.0524 1.0000 Uiso . . . . .
H631 H 0.7329 0.6277 0.2523 0.0437 1.0000 Uiso . . . . .
H641 H -0.0086 0.8948 0.2464 0.0717 0.632 Uiso . . . 1 1
H642 H 0.0405 0.7919 0.2288 0.0717 0.632 Uiso . . . 1 1
H651 H -0.1525 0.8555 0.1496 0.0654 0.632 Uiso . . . 1 1
H652 H -0.1808 0.7525 0.1770 0.0654 0.632 Uiso . . . 1 1
H661 H -0.1759 0.7090 0.0744 0.0590 0.632 Uiso . . . 1 1
H662 H -0.0638 0.6754 0.1194 0.0590 0.632 Uiso . . . 1 1
H671 H -0.0186 0.8566 0.0704 0.0596 0.632 Uiso . . . 1 1
H672 H 0.0292 0.7534 0.0512 0.0596 0.632 Uiso . . . 1 1
H681 H 0.2044 0.8941 0.1207 0.0632 0.632 Uiso . . . 1 1
H682 H 0.1756 0.7910 0.1479 0.0632 0.632 Uiso . . . 1 1
H691 H 0.0898 0.9735 0.1800 0.0715 0.632 Uiso . . . 1 1
H692 H 0.2000 0.9377 0.2248 0.0715 0.632 Uiso . . . 1 1
H841 H 0.1943 0.9751 0.2446 0.0940 0.368 Uiso . . . 1 2
H842 H 0.1701 0.8911 0.2859 0.0940 0.368 Uiso . . . 1 2
H851 H -0.0285 0.9341 0.2410 0.0946 0.368 Uiso . . . 1 2
H852 H -0.0441 0.8093 0.2235 0.0946 0.368 Uiso . . . 1 2
H861 H -0.0083 0.9506 0.1469 0.0944 0.368 Uiso . . . 1 2
H862 H -0.1356 0.8510 0.1355 0.0944 0.368 Uiso . . . 1 2
H871 H 0.0046 0.8171 0.0723 0.0922 0.368 Uiso . . . 1 2
H872 H -0.0165 0.7338 0.1143 0.0922 0.368 Uiso . . . 1 2
H881 H 0.2116 0.9074 0.1381 0.0909 0.368 Uiso . . . 1 2
H882 H 0.2049 0.7847 0.1175 0.0909 0.368 Uiso . . . 1 2
H891 H 0.3078 0.8559 0.2233 0.0921 0.368 Uiso . . . 1 2
H892 H 0.1777 0.7582 0.2107 0.0921 0.368 Uiso . . . 1 2
H701 H 0.1156 0.0934 0.4308 0.1785 0.4000 Uiso . . . 2 1
H702 H 0.2061 0.1198 0.3855 0.1785 0.4000 Uiso . . . 2 1
H711 H 0.2289 -0.0459 0.3674 0.1782 0.4000 Uiso . . . 2 1
H712 H 0.0736 -0.0621 0.3619 0.1782 0.4000 Uiso . . . 2 1
H721 H 0.1244 -0.0739 0.4675 0.1795 0.4000 Uiso . . . 2 1
H722 H 0.1388 -0.1714 0.4201 0.1795 0.4000 Uiso . . . 2 1
H731 H 0.3323 -0.0697 0.5121 0.1814 0.4000 Uiso . . . 2 1
H732 H 0.3585 -0.1134 0.4475 0.1814 0.4000 Uiso . . . 2 1
H741 H 0.4726 0.0724 0.5077 0.1823 0.4000 Uiso . . . 2 1
H742 H 0.4291 0.0441 0.4337 0.1823 0.4000 Uiso . . . 2 1
H751 H 0.2867 0.1287 0.5096 0.1794 0.4000 Uiso . . . 2 1
H752 H 0.3664 0.1909 0.4692 0.1794 0.4000 Uiso . . . 2 1
H901 H 0.0643 0.0683 0.4656 0.1374 0.600 Uiso . . . 2 2
H902 H 0.0178 0.0480 0.3919 0.1374 0.600 Uiso . . . 2 2
H911 H -0.0202 -0.1105 0.4214 0.1390 0.600 Uiso . . . 2 2
H912 H 0.0852 -0.1027 0.3815 0.1390 0.600 Uiso . . . 2 2
H921 H 0.1264 -0.0986 0.5053 0.1420 0.600 Uiso . . . 2 2
H922 H 0.1737 -0.1678 0.4546 0.1420 0.600 Uiso . . . 2 2
H931 H 0.3253 -0.0194 0.5404 0.1442 0.600 Uiso . . . 2 2
H932 H 0.3590 -0.0610 0.4775 0.1442 0.600 Uiso . . . 2 2
H941 H 0.3159 0.1340 0.5198 0.1407 0.600 Uiso . . . 2 2
H942 H 0.4102 0.1084 0.4775 0.1407 0.600 Uiso . . . 2 2
H951 H 0.2279 0.1673 0.4282 0.1371 0.600 Uiso . . . 2 2
H952 H 0.2384 0.0582 0.3901 0.1371 0.600 Uiso . . . 2 2

loop_
_atom_site_aniso_label
_atom_site_aniso_U_11
_atom_site_aniso_U_22
_atom_site_aniso_U_33
_atom_site_aniso_U_23
_atom_site_aniso_U_13
_atom_site_aniso_U_12
Ru1 0.02449(17) 0.02755(17) 0.02515(17) 0.00529(12) 0.00762(13) 0.00994(12)
S1 0.0311(5) 0.0352(6) 0.0382(6) 0.0075(5) 0.0054(5) 0.0134(4)
C1 0.034(2) 0.039(2) 0.027(2) 0.0125(18) 0.0091(18) 0.0105(18)
C2 0.034(2) 0.051(3) 0.034(2) 0.012(2) 0.0055(19) 0.013(2)
C3 0.038(3) 0.058(3) 0.030(2) 0.009(2) -0.001(2) 0.009(2)
C4 0.042(3) 0.052(3) 0.029(2) 0.003(2) 0.006(2) 0.003(2)
C5 0.037(2) 0.042(3) 0.034(2) 0.0080(19) 0.0141(19) 0.0093(19)
C6 0.030(2) 0.040(2) 0.0212(19) 0.0053(17) 0.0106(17) 0.0047(17)
C7 0.030(2) 0.028(2) 0.043(2) 0.0147(18) 0.0140(19) 0.0094(16)
S2 0.0363(6) 0.0386(6) 0.0277(5) 0.0039(4) 0.0095(4) 0.0165(5)
C8 0.035(2) 0.040(2) 0.031(2) 0.0056(18) 0.0137(18) 0.0183(18)
C9 0.035(2) 0.040(2) 0.037(2) 0.0046(19) 0.0107(19) 0.0126(19)
C10 0.043(3) 0.043(3) 0.037(2) 0.003(2) 0.012(2) 0.019(2)
C11 0.053(3) 0.048(3) 0.034(2) 0.000(2) 0.014(2) 0.015(2)
C12 0.052(3) 0.046(3) 0.032(2) 0.012(2) 0.015(2) 0.017(2)
C13 0.042(2) 0.042(3) 0.027(2) 0.0051(18) 0.0124(19) 0.013(2)
C14 0.039(3) 0.061(3) 0.056(3) 0.016(3) -0.005(2) 0.015(2)
C15 0.059(3) 0.060(4) 0.048(3) -0.010(3) 0.000(3) 0.007(3)
C16 0.069(4) 0.038(3) 0.049(3) 0.011(2) 0.027(3) 0.020(2)
C17 0.085(4) 0.065(4) 0.043(3) 0.001(3) 0.027(3) 0.029(3)
C18 0.080(4) 0.043(3) 0.038(3) 0.013(2) 0.023(3) 0.022(3)
S3 0.0318(5) 0.0298(5) 0.0349(6) 0.0076(4) 0.0096(4) 0.0110(4)
C19 0.031(2) 0.0235(19) 0.038(2) 0.0037(17) 0.0099(18) 0.0067(16)
C20 0.039(2) 0.028(2) 0.065(3) 0.007(2) 0.025(2) 0.0107(18)
C21 0.043(3) 0.035(3) 0.097(5) 0.014(3) 0.028(3) 0.020(2)
C22 0.039(3) 0.037(3) 0.100(5) 0.023(3) 0.006(3) 0.017(2)
C23 0.054(3) 0.042(3) 0.052(3) 0.016(2) 0.001(3) 0.015(2)
C24 0.043(3) 0.035(2) 0.045(3) 0.010(2) 0.007(2) 0.016(2)
C25 0.090(4) 0.041(3) 0.069(4) 0.010(3) 0.056(4) 0.025(3)
C26 0.073(5) 0.065(4) 0.159(8) 0.044(5) 0.012(5) 0.040(4)
C27 0.074(4) 0.052(3) 0.039(3) 0.018(2) 0.025(3) 0.027(3)
P1 0.0252(5) 0.0265(5) 0.0238(5) 0.0052(4) 0.0078(4) 0.0087(4)
C28 0.0268(19) 0.030(2) 0.029(2) 0.0077(16) 0.0067(16) 0.0100(16)
C29 0.034(2) 0.030(2) 0.035(2) 0.0047(17) 0.0113(18) 0.0090(17)
C30 0.041(3) 0.036(2) 0.049(3) 0.009(2) 0.014(2) 0.019(2)
C31 0.043(3) 0.040(2) 0.048(3) 0.018(2) 0.014(2) 0.021(2)
C32 0.049(3) 0.044(3) 0.044(3) 0.022(2) 0.015(2) 0.019(2)
C33 0.036(2) 0.040(2) 0.037(2) 0.0131(19) 0.0120(19) 0.0188(19)
C34 0.0254(19) 0.032(2) 0.0233(19) 0.0034(16) 0.0008(16) 0.0119(16)
C35 0.034(2) 0.039(2) 0.034(2) 0.0086(19) 0.0090(19) 0.0154(19)
C36 0.051(3) 0.047(3) 0.034(2) 0.006(2) 0.016(2) 0.022(2)
C37 0.050(3) 0.043(3) 0.036(2) -0.005(2) 0.006(2) 0.020(2)
C38 0.037(2) 0.033(2) 0.045(3) -0.002(2) 0.003(2) 0.0098(19)
C39 0.031(2) 0.033(2) 0.039(2) 0.0069(18) 0.0096(19) 0.0103(17)
C40 0.027(2) 0.028(2) 0.033(2) 0.0057(17) 0.0098(17) 0.0083(16)
C41 0.029(2) 0.036(2) 0.036(2) 0.0110(18) 0.0115(18) 0.0137(17)
C42 0.041(2) 0.047(3) 0.038(2) 0.017(2) 0.021(2) 0.017(2)
C43 0.031(2) 0.040(2) 0.055(3) 0.008(2) 0.020(2) 0.0089(19)
C44 0.030(2) 0.036(2) 0.049(3) 0.009(2) 0.012(2) 0.0111(18)
C45 0.032(2) 0.034(2) 0.038(2) 0.0120(18) 0.0099(19) 0.0134(17)
P2 0.0233(5) 0.0305(5) 0.0260(5) 0.0060(4) 0.0081(4) 0.0089(4)
C46 0.0243(19) 0.038(2) 0.030(2) 0.0073(18) 0.0069(17) 0.0100(17)
C47 0.035(2) 0.036(2) 0.035(2) 0.0100(19) 0.0114(19) 0.0144(18)
C48 0.037(2) 0.036(2) 0.046(3) 0.008(2) 0.011(2) 0.0148(19)
C49 0.043(3) 0.038(2) 0.054(3) 0.022(2) 0.010(2) 0.014(2)
C50 0.051(3) 0.051(3) 0.042(3) 0.023(2) 0.014(2) 0.018(2)
C51 0.040(2) 0.046(3) 0.034(2) 0.016(2) 0.016(2) 0.018(2)
C52 0.029(2) 0.035(2) 0.026(2) 0.0107(17) 0.0091(16) 0.0155(17)
C53 0.035(2) 0.043(2) 0.036(2) 0.0124(19) 0.0154(19) 0.0171(19)
C54 0.037(2) 0.051(3) 0.036(2) 0.017(2) 0.018(2) 0.021(2)
C55 0.052(3) 0.048(3) 0.034(2) 0.013(2) 0.017(2) 0.026(2)
C56 0.047(3) 0.036(2) 0.038(2) 0.0044(19) 0.016(2) 0.017(2)
C57 0.037(2) 0.039(2) 0.034(2) 0.0119(19) 0.0125(19) 0.0175(19)
C58 0.028(2) 0.039(2) 0.025(2) 0.0088(17) 0.0095(16) 0.0068(17)
C59 0.029(2) 0.052(3) 0.034(2) 0.008(2) 0.0102(18) 0.0154(19)
C60 0.026(2) 0.071(3) 0.039(3) 0.010(2) 0.010(2) 0.012(2)
C61 0.035(3) 0.061(3) 0.047(3) 0.009(3) 0.009(2) -0.001(2)
C62 0.043(3) 0.043(3) 0.045(3) 0.005(2) 0.004(2) 0.000(2)
C63 0.040(2) 0.038(2) 0.031(2) 0.0057(19) 0.0050(19) 0.0083(19)

loop_
_atom_type_symbol
_atom_type_scat_dispersion_real
_atom_type_scat_dispersion_imag
_atom_type_scat_Cromer_Mann_a1
_atom_type_scat_Cromer_Mann_b1
_atom_type_scat_Cromer_Mann_a2
_atom_type_scat_Cromer_Mann_b2
_atom_type_scat_Cromer_Mann_a3
_atom_type_scat_Cromer_Mann_b3
_atom_type_scat_Cromer_Mann_a4
_atom_type_scat_Cromer_Mann_b4
_atom_type_scat_Cromer_Mann_c
_atom_type_scat_source
'C ' 0.0033 0.0016 2.3100 20.8439 1.0200 10.2075 1.5886 0.5687 0.8650 51.6512 0.2156 International_Tables_Vol_IV_Table_2.2B
'H ' 0.0000 0.0000 0.4930 10.5109 0.3229 26.1257 0.1402 3.1424 0.0408 57.7998 0.0030 International_Tables_Vol_IV_Table_2.2B
'P ' 0.1023 0.0942 6.4345 1.9067 4.1791 27.1570 1.7800 0.5260 1.4908 68.1645 1.1149 International_Tables_Vol_IV_Table_2.2B
'Ru ' -1.2594 0.8363 19.2674 0.8085 12.9182 8.4347 4.8634 24.7997 1.5676 94.2928 5.3787 International_Tables_Vol_IV_Table_2.2B
'S ' 0.1246 0.1234 6.9053 1.4679 5.2034 22.2151 1.4379 0.2536 1.5863 56.1720 0.8669 International_Tables_Vol_IV_Table_2.2B

loop_
_geom_angle_atom_site_label_1
_geom_angle_site_symmetry_1
_geom_angle_atom_site_label_2
_geom_angle_site_symmetry_2
_geom_angle_atom_site_label_3
_geom_angle_site_symmetry_3
_geom_angle
_geom_angle_publ_flag
S1 . Ru1 . C7 . 83.37(13) yes
S1 . Ru1 . S3 . 87.69(4) yes
C7 . Ru1 . S3 . 131.19(12) yes
S1 . Ru1 . P1 . 168.50(4) yes
C7 . Ru1 . P1 . 102.41(13) yes
S3 . Ru1 . P1 . 81.02(4) yes
S1 . Ru1 . P2 . 87.68(4) yes
C7 . Ru1 . P2 . 89.88(12) yes
S3 . Ru1 . P2 . 137.68(4) yes
P1 . Ru1 . P2 . 102.15(4) yes
Ru1 . S1 . C1 . 99.85(15) yes
S1 . C1 . C2 . 122.6(4) yes
S1 . C1 . C6 . 117.2(3) yes
C2 . C1 . C6 . 120.2(4) yes
C1 . C2 . C3 . 118.2(4) yes
C1 . C2 . C14 . 119.6(4) yes
C3 . C2 . C14 . 122.2(4) yes
C2 . C3 . C4 . 122.8(4) yes
C2 . C3 . H31 . 118.578 no
C4 . C3 . H31 . 118.577 no
C3 . C4 . C5 . 118.6(5) yes
C3 . C4 . C15 . 120.7(5) yes
C5 . C4 . C15 . 120.6(5) yes
C4 . C5 . C6 . 121.9(4) yes
C4 . C5 . H51 . 119.061 no
C6 . C5 . H51 . 119.061 no
C1 . C6 . C5 . 118.2(4) yes
C1 . C6 . C7 . 115.5(4) yes
C5 . C6 . C7 . 126.2(4) yes
Ru1 . C7 . C6 . 122.4(3) yes
Ru1 . C7 . S2 . 115.3(2) yes
C6 . C7 . S2 . 122.1(3) yes
C7 . S2 . C8 . 116.5(2) yes
S2 . C8 . C9 . 116.9(3) yes
S2 . C8 . C13 . 121.3(3) yes
C9 . C8 . C13 . 121.2(4) yes
C8 . C9 . C10 . 117.5(4) yes
C8 . C9 . C16 . 122.9(4) yes
C10 . C9 . C16 . 119.6(4) yes
C9 . C10 . C11 . 122.3(4) yes
C9 . C10 . H101 . 118.836 no
C11 . C10 . H101 . 118.835 no
C10 . C11 . C12 . 118.2(4) yes
C10 . C11 . C17 . 120.6(5) yes
C12 . C11 . C17 . 121.1(5) yes
C11 . C12 . C13 . 122.3(4) yes
C11 . C12 . H121 . 118.831 no
C13 . C12 . H121 . 118.831 no
C8 . C13 . C12 . 118.3(4) yes
C8 . C13 . C18 . 122.0(4) yes
C12 . C13 . C18 . 119.7(4) yes
C2 . C14 . H141 . 109.467 no
C2 . C14 . H142 . 109.467 no
H141 . C14 . H142 . 109.475 no
C2 . C14 . H143 . 109.467 no
H141 . C14 . H143 . 109.476 no
H142 . C14 . H143 . 109.476 no
C4 . C15 . H151 . 109.466 no
C4 . C15 . H152 . 109.467 no
H151 . C15 . H152 . 109.476 no
C4 . C15 . H153 . 109.467 no
H151 . C15 . H153 . 109.476 no
H152 . C15 . H153 . 109.477 no
C9 . C16 . H161 . 109.467 no
C9 . C16 . H162 . 109.466 no
H161 . C16 . H162 . 109.476 no
C9 . C16 . H163 . 109.467 no
H161 . C16 . H163 . 109.476 no
H162 . C16 . H163 . 109.476 no
C11 . C17 . H171 . 109.467 no
C11 . C17 . H172 . 109.467 no
H171 . C17 . H172 . 109.475 no
C11 . C17 . H173 . 109.467 no
H171 . C17 . H173 . 109.476 no
H172 . C17 . H173 . 109.476 no
C13 . C18 . H181 . 109.467 no
C13 . C18 . H182 . 109.466 no
H181 . C18 . H182 . 109.476 no
C13 . C18 . H183 . 109.467 no
H181 . C18 . H183 . 109.476 no
H182 . C18 . H183 . 109.476 no
Ru1 . S3 . C19 . 117.34(14) yes
S3 . C19 . C20 . 119.6(4) yes
S3 . C19 . C24 . 120.9(3) yes
C20 . C19 . C24 . 119.3(4) yes
C19 . C20 . C21 . 119.3(5) yes
C19 . C20 . C25 . 120.8(4) yes
C21 . C20 . C25 . 119.8(5) yes
C20 . C21 . C22 . 122.5(5) yes
C20 . C21 . H211 . 118.757 no
C22 . C21 . H211 . 118.758 no
C21 . C22 . C23 . 117.5(5) yes
C21 . C22 . C26 . 121.4(6) yes
C23 . C22 . C26 . 121.1(7) yes
C22 . C23 . C24 . 122.8(5) yes
C22 . C23 . H231 . 118.614 no
C24 . C23 . H231 . 118.613 no
C19 . C24 . C23 . 118.5(5) yes
C19 . C24 . C27 . 121.0(4) yes
C23 . C24 . C27 . 120.4(5) yes
C20 . C25 . H251 . 109.467 no
C20 . C25 . H252 . 109.467 no
H251 . C25 . H252 . 109.476 no
C20 . C25 . H253 . 109.467 no
H251 . C25 . H253 . 109.476 no
H252 . C25 . H253 . 109.476 no
C22 . C26 . H261 . 109.466 no
C22 . C26 . H262 . 109.467 no
H261 . C26 . H262 . 109.475 no
C22 . C26 . H263 . 109.467 no
H261 . C26 . H263 . 109.475 no
H262 . C26 . H263 . 109.477 no
C24 . C27 . H271 . 109.467 no
C24 . C27 . H272 . 109.466 no
H271 . C27 . H272 . 109.476 no
C24 . C27 . H273 . 109.466 no
H271 . C27 . H273 . 109.476 no
H272 . C27 . H273 . 109.476 no
Ru1 . P1 . C28 . 128.51(13) yes
Ru1 . P1 . C34 . 107.29(13) yes
C28 . P1 . C34 . 101.44(18) yes
Ru1 . P1 . C40 . 114.58(14) yes
C28 . P1 . C40 . 98.84(18) yes
C34 . P1 . C40 . 103.00(19) yes
P1 . C28 . C29 . 119.3(3) yes
P1 . C28 . C33 . 123.7(3) yes
C29 . C28 . C33 . 117.1(4) yes
C28 . C29 . C30 . 121.4(4) yes
C28 . C29 . H291 . 119.311 no
C30 . C29 . H291 . 119.311 no
C29 . C30 . C31 . 120.2(4) yes
C29 . C30 . H301 . 119.907 no
C31 . C30 . H301 . 119.908 no
C30 . C31 . C32 . 119.3(4) yes
C30 . C31 . H311 . 120.362 no
C32 . C31 . H311 . 120.362 no
C31 . C32 . C33 . 120.7(4) yes
C31 . C32 . H321 . 119.626 no
C33 . C32 . H321 . 119.626 no
C28 . C33 . C32 . 121.3(4) yes
C28 . C33 . H331 . 119.341 no
C32 . C33 . H331 . 119.342 no
P1 . C34 . C35 . 119.0(3) yes
P1 . C34 . C39 . 122.6(3) yes
C35 . C34 . C39 . 118.2(4) yes
C34 . C35 . C36 . 121.5(4) yes
C34 . C35 . H351 . 119.229 no
C36 . C35 . H351 . 119.228 no
C35 . C36 . C37 . 119.3(4) yes
C35 . C36 . H361 . 120.336 no
C37 . C36 . H361 . 120.335 no
C36 . C37 . C38 . 120.1(4) yes
C36 . C37 . H371 . 119.948 no
C38 . C37 . H371 . 119.947 no
C37 . C38 . C39 . 120.9(4) yes
C37 . C38 . H381 . 119.531 no
C39 . C38 . H381 . 119.531 no
C34 . C39 . C38 . 119.8(4) yes
C34 . C39 . H391 . 120.097 no
C38 . C39 . H391 . 120.097 no
P1 . C40 . C41 . 120.8(3) yes
P1 . C40 . C45 . 120.5(3) yes
C41 . C40 . C45 . 118.6(4) yes
C40 . C41 . C42 . 120.6(4) yes
C40 . C41 . H411 . 119.682 no
C42 . C41 . H411 . 119.682 no
C41 . C42 . C43 . 120.0(4) yes
C41 . C42 . H421 . 120.016 no
C43 . C42 . H421 . 120.016 no
C42 . C43 . C44 . 119.6(4) yes
C42 . C43 . H431 . 120.203 no
C44 . C43 . H431 . 120.204 no
C43 . C44 . C45 . 120.6(4) yes
C43 . C44 . H441 . 119.705 no
C45 . C44 . H441 . 119.705 no
C40 . C45 . C44 . 120.6(4) yes
C40 . C45 . H451 . 119.723 no
C44 . C45 . H451 . 119.723 no
Ru1 . P2 . C46 . 118.87(14) yes
Ru1 . P2 . C52 . 109.75(14) yes
C46 . P2 . C52 . 104.11(18) yes
Ru1 . P2 . C58 . 118.54(13) yes
C46 . P2 . C58 . 101.42(19) yes
C52 . P2 . C58 . 102.00(19) yes
P2 . C46 . C47 . 118.8(3) yes
P2 . C46 . C51 . 123.7(3) yes
C47 . C46 . C51 . 117.5(4) yes
C46 . C47 . C48 . 121.7(4) yes
C46 . C47 . H471 . 119.151 no
C48 . C47 . H471 . 119.150 no
C47 . C48 . C49 . 120.2(4) yes
C47 . C48 . H481 . 119.923 no
C49 . C48 . H481 . 119.923 no
C48 . C49 . C50 . 119.4(4) yes
C48 . C49 . H491 . 120.293 no
C50 . C49 . H491 . 120.294 no
C49 . C50 . C51 . 121.0(4) yes
C49 . C50 . H501 . 119.507 no
C51 . C50 . H501 . 119.507 no
C46 . C51 . C50 . 120.2(4) yes
C46 . C51 . H511 . 119.902 no
C50 . C51 . H511 . 119.902 no
P2 . C52 . C53 . 121.4(3) yes
P2 . C52 . C57 . 119.9(3) yes
C53 . C52 . C57 . 118.7(4) yes
C52 . C53 . C54 . 120.5(4) yes
C52 . C53 . H531 . 119.757 no
C54 . C53 . H531 . 119.757 no
C53 . C54 . C55 . 120.1(4) yes
C53 . C54 . H541 . 119.932 no
C55 . C54 . H541 . 119.932 no
C54 . C55 . C56 . 119.7(4) yes
C54 . C55 . H551 . 120.139 no
C56 . C55 . H551 . 120.139 no
C55 . C56 . C57 . 119.9(4) yes
C55 . C56 . H561 . 120.063 no
C57 . C56 . H561 . 120.062 no
C52 . C57 . C56 . 120.9(4) yes
C52 . C57 . H571 . 119.527 no
C56 . C57 . H571 . 119.527 no
P2 . C58 . C59 . 120.1(3) yes
P2 . C58 . C63 . 120.4(3) yes
C59 . C58 . C63 . 119.4(4) yes
C58 . C59 . C60 . 119.5(4) yes
C58 . C59 . H591 . 120.242 no
C60 . C59 . H591 . 120.242 no
C59 . C60 . C61 . 119.9(5) yes
C59 . C60 . H601 . 120.037 no
C61 . C60 . H601 . 120.038 no
C60 . C61 . C62 . 121.2(5) yes
C60 . C61 . H611 . 119.396 no
C62 . C61 . H611 . 119.396 no
C61 . C62 . C63 . 119.1(5) yes
C61 . C62 . H621 . 120.464 no
C63 . C62 . H621 . 120.463 no
C58 . C63 . C62 . 120.9(4) yes
C58 . C63 . H631 . 119.543 no
C62 . C63 . H631 . 119.542 no
C65 . C64 . C69 . 111.3(7) yes
C65 . C64 . H641 . 109.026 no
C69 . C64 . H641 . 109.025 no
C86 . C64 . H641 . 109.841 no
C65 . C64 . H642 . 109.025 no
C69 . C64 . H642 . 109.025 no
C64 . C65 . C66 . 111.5(7) yes
C64 . C65 . H651 . 108.965 no
C66 . C65 . H651 . 108.966 no
C64 . C65 . H652 . 108.965 no
C66 . C65 . H652 . 108.965 no
H651 . C65 . H652 . 109.467 no
C65 . C66 . C67 . 112.1(7) yes
C65 . C66 . H661 . 108.816 no
C67 . C66 . H661 . 108.816 no
C65 . C66 . H662 . 108.816 no
C67 . C66 . H662 . 108.816 no
H661 . C66 . H662 . 109.467 no
C66 . C67 . C68 . 110.9(7) yes
C66 . C67 . H671 . 109.118 no
C68 . C67 . H671 . 109.117 no
C66 . C67 . H672 . 109.118 no
H671 . C67 . H672 . 109.466 no
C67 . C68 . C69 . 110.9(7) yes
C67 . C68 . H681 . 109.119 no
C69 . C68 . H681 . 109.119 no
C67 . C68 . H682 . 109.118 no
C69 . C68 . H682 . 109.119 no
H681 . C68 . H682 . 109.466 no
C64 . C69 . C68 . 111.7(7) yes
C64 . C69 . H691 . 108.908 no
C68 . C69 . H691 . 108.908 no
C64 . C69 . H692 . 108.908 no
C68 . C69 . H692 . 108.908 no
H691 . C69 . H692 . 109.468 no
C85 . C84 . C89 . 114.0(12) yes
C85 . C84 . H841 . 108.341 no
C89 . C84 . H841 . 108.340 no
C85 . C84 . H842 . 108.341 no
C89 . C84 . H842 . 108.339 no
H841 . C84 . H842 . 109.468 no
C84 . C85 . C86 . 111.9(12) yes
C84 . C85 . H851 . 108.867 no
C86 . C85 . H851 . 108.867 no
C84 . C85 . H852 . 108.867 no
C86 . C85 . H852 . 108.865 no
H851 . C85 . H852 . 109.467 no
C85 . C86 . C87 . 111.9(12) yes
C85 . C86 . H861 . 108.868 no
C87 . C86 . H861 . 108.868 no
C85 . C86 . H862 . 108.871 no
C87 . C86 . H862 . 108.870 no
H861 . C86 . H862 . 109.466 no
C86 . C87 . C88 . 112.1(12) yes
C86 . C87 . H871 . 108.823 no
C88 . C87 . H871 . 108.823 no
C86 . C87 . H872 . 108.823 no
C88 . C87 . H872 . 108.823 no
H871 . C87 . H872 . 109.465 no
C87 . C88 . C89 . 112.9(13) yes
C87 . C88 . H881 . 108.604 no
C89 . C88 . H881 . 108.606 no
C87 . C88 . H882 . 108.604 no
C89 . C88 . H882 . 108.606 no
H881 . C88 . H882 . 109.466 no
C84 . C89 . C88 . 109.8(12) yes
C84 . C89 . H891 . 109.387 no
C88 . C89 . H891 . 109.384 no
C84 . C89 . H892 . 109.388 no
C88 . C89 . H892 . 109.385 no
H891 . C89 . H892 . 109.467 no
C71 . C70 . C75 . 111.7(14) yes
C71 . C70 . H701 . 108.954 no
C75 . C70 . H701 . 108.912 no
C71 . C70 . H702 . 108.930 no
C75 . C70 . H702 . 108.911 no
H701 . C70 . H702 . 109.456 no
C70 . C71 . C72 . 111.4(16) yes
C70 . C71 . H711 . 108.986 no
C72 . C71 . H711 . 109.004 no
C70 . C71 . H712 . 108.958 no
C72 . C71 . H712 . 108.973 no
H711 . C71 . H712 . 109.476 no
C71 . C72 . C73 . 103.3(15) yes
C71 . C72 . H721 . 110.999 no
C73 . C72 . H721 . 110.962 no
C71 . C72 . H722 . 110.995 no
C73 . C72 . H722 . 110.984 no
H721 . C72 . H722 . 109.488 no
C72 . C73 . C74 . 115.7(14) yes
C72 . C73 . H731 . 107.941 no
C74 . C73 . H731 . 107.840 no
C72 . C73 . H732 . 107.883 no
C74 . C73 . H732 . 107.854 no
H731 . C73 . H732 . 109.512 no
C73 . C74 . C75 . 112.5(15) yes
C73 . C74 . H741 . 108.769 no
C75 . C74 . H741 . 108.743 no
C73 . C74 . H742 . 108.700 no
C75 . C74 . H742 . 108.640 no
H741 . C74 . H742 . 109.417 no
C70 . C75 . C74 . 110.2(15) yes
C70 . C75 . H751 . 109.295 no
C74 . C75 . H751 . 109.236 no
C70 . C75 . H752 . 109.291 no
C74 . C75 . H752 . 109.293 no
H751 . C75 . H752 . 109.471 no
C91 . C90 . C95 . 107.7(11) yes
C91 . C90 . H901 . 109.920 no
C95 . C90 . H901 . 109.920 no
C91 . C90 . H902 . 109.917 no
C95 . C90 . H902 . 109.907 no
H901 . C90 . H902 . 109.473 no
C90 . C91 . C92 . 114.2(11) yes
C90 . C91 . H911 . 108.275 no
C92 . C91 . H911 . 108.275 no
C90 . C91 . H912 . 108.278 no
C92 . C91 . H912 . 108.269 no
H911 . C91 . H912 . 109.468 no
C91 . C92 . H921 . 106.775 no
C93 . C92 . H921 . 106.785 no
C91 . C92 . H922 . 106.777 no
C93 . C92 . H922 . 106.779 no
H921 . C92 . H922 . 109.455 no
C92 . C93 . C94 . 115.7(11) yes
C92 . C93 . H931 . 107.876 no
C94 . C93 . H931 . 107.914 no
C92 . C93 . H932 . 107.893 no
C94 . C93 . H932 . 107.919 no
H931 . C93 . H932 . 109.453 no
C93 . C94 . C95 . 114.2(11) yes
C93 . C94 . H941 . 108.258 no
C95 . C94 . H941 . 108.294 no
C93 . C94 . H942 . 108.260 no
C95 . C94 . H942 . 108.310 no
H941 . C94 . H942 . 109.468 no
C90 . C95 . C94 . 111.4(12) yes
C90 . C95 . H951 . 109.008 no
C94 . C95 . H951 . 108.982 no
C90 . C95 . H952 . 109.006 no
C94 . C95 . H952 . 108.981 no
H951 . C95 . H952 . 109.480 no

loop_
_geom_bond_atom_site_label_1
_geom_bond_site_symmetry_1
_geom_bond_atom_site_label_2
_geom_bond_site_symmetry_2
_geom_bond_distance
_geom_bond_publ_flag
Ru1 . S1 . 2.3402(11) yes
Ru1 . C7 . 1.937(4) yes
Ru1 . S3 . 2.3186(11) yes
Ru1 . P1 . 2.4394(11) yes
Ru1 . P2 . 2.3122(11) yes
S1 . C1 . 1.737(5) yes
C1 . C2 . 1.410(6) yes
C1 . C6 . 1.429(6) yes
C2 . C3 . 1.377(7) yes
C2 . C14 . 1.508(7) yes
C3 . C4 . 1.398(8) yes
C3 . H31 . 1.000 no
C4 . C5 . 1.368(7) yes
C4 . C15 . 1.512(7) yes
C5 . C6 . 1.404(6) yes
C5 . H51 . 1.000 no
C6 . C7 . 1.459(6) yes
C7 . S2 . 1.735(4) yes
S2 . C8 . 1.790(4) yes
C8 . C9 . 1.413(6) yes
C8 . C13 . 1.395(6) yes
C9 . C10 . 1.404(6) yes
C9 . C16 . 1.493(7) yes
C10 . C11 . 1.386(7) yes
C10 . H101 . 1.000 no
C11 . C12 . 1.381(7) yes
C11 . C17 . 1.506(7) yes
C12 . C13 . 1.400(6) yes
C12 . H121 . 1.000 no
C13 . C18 . 1.495(7) yes
C14 . H141 . 1.000 no
C14 . H142 . 1.000 no
C14 . H143 . 1.000 no
C15 . H151 . 1.000 no
C15 . H152 . 1.000 no
C15 . H153 . 1.000 no
C16 . H161 . 1.000 no
C16 . H162 . 1.000 no
C16 . H163 . 1.000 no
C17 . H171 . 1.000 no
C17 . H172 . 1.000 no
C17 . H173 . 1.000 no
C18 . H181 . 1.000 no
C18 . H182 . 1.000 no
C18 . H183 . 1.000 no
S3 . C19 . 1.780(4) yes
C19 . C20 . 1.409(6) yes
C19 . C24 . 1.401(7) yes
C20 . C21 . 1.385(8) yes
C20 . C25 . 1.517(8) yes
C21 . C22 . 1.378(9) yes
C21 . H211 . 1.000 no
C22 . C23 . 1.381(8) yes
C22 . C26 . 1.515(8) yes
C23 . C24 . 1.399(7) yes
C23 . H231 . 1.000 no
C24 . C27 . 1.495(7) yes
C25 . H251 . 1.000 no
C25 . H252 . 1.000 no
C25 . H253 . 1.000 no
C26 . H261 . 1.000 no
C26 . H262 . 1.000 no
C26 . H263 . 1.000 no
C27 . H271 . 1.000 no
C27 . H272 . 1.000 no
C27 . H273 . 1.000 no
P1 . C28 . 1.860(4) yes
P1 . C34 . 1.840(4) yes
P1 . C40 . 1.845(4) yes
C28 . C29 . 1.402(6) yes
C28 . C33 . 1.390(6) yes
C29 . C30 . 1.390(6) yes
C29 . H291 . 1.000 no
C30 . C31 . 1.380(7) yes
C30 . H301 . 1.000 no
C31 . C32 . 1.374(7) yes
C31 . H311 . 1.000 no
C32 . C33 . 1.389(6) yes
C32 . H321 . 1.000 no
C33 . H331 . 1.000 no
C34 . C35 . 1.397(6) yes
C34 . C39 . 1.399(6) yes
C35 . C36 . 1.388(6) yes
C35 . H351 . 1.000 no
C36 . C37 . 1.386(7) yes
C36 . H361 . 1.000 no
C37 . C38 . 1.371(7) yes
C37 . H371 . 1.000 no
C38 . C39 . 1.397(6) yes
C38 . H381 . 1.000 no
C39 . H391 . 1.000 no
C40 . C41 . 1.389(6) yes
C40 . C45 . 1.398(6) yes
C41 . C42 . 1.398(6) yes
C41 . H411 . 1.000 no
C42 . C43 . 1.385(7) yes
C42 . H421 . 1.000 no
C43 . C44 . 1.383(7) yes
C43 . H431 . 1.000 no
C44 . C45 . 1.384(6) yes
C44 . H441 . 1.000 no
C45 . H451 . 1.000 no
P2 . C46 . 1.830(4) yes
P2 . C52 . 1.838(4) yes
P2 . C58 . 1.840(4) yes
C46 . C47 . 1.401(6) yes
C46 . C51 . 1.402(6) yes
C47 . C48 . 1.376(6) yes
C47 . H471 . 1.000 no
C48 . C49 . 1.379(7) yes
C48 . H481 . 1.000 no
C49 . C50 . 1.381(7) yes
C49 . H491 . 1.000 no
C50 . C51 . 1.389(7) yes
C50 . H501 . 1.000 no
C51 . H511 . 1.000 no
C52 . C53 . 1.402(6) yes
C52 . C57 . 1.384(6) yes
C53 . C54 . 1.393(6) yes
C53 . H531 . 1.000 no
C54 . C55 . 1.390(7) yes
C54 . H541 . 1.000 no
C55 . C56 . 1.388(7) yes
C55 . H551 . 1.000 no
C56 . C57 . 1.399(6) yes
C56 . H561 . 1.000 no
C57 . H571 . 1.000 no
C58 . C59 . 1.398(6) yes
C58 . C63 . 1.385(6) yes
C59 . C60 . 1.401(7) yes
C59 . H591 . 1.000 no
C60 . C61 . 1.379(8) yes
C60 . H601 . 1.000 no
C61 . C62 . 1.372(8) yes
C61 . H611 . 1.000 no
C62 . C63 . 1.399(7) yes
C62 . H621 . 1.000 no
C63 . H631 . 1.000 no
C64 . C65 . 1.518(11) yes
C64 . C69 . 1.532(12) yes
C64 . H641 . 1.000 no
C64 . H642 . 1.000 no
C65 . C66 . 1.514(10) yes
C65 . H651 . 1.000 no
C65 . H652 . 1.000 no
C66 . C67 . 1.524(10) yes
C66 . H661 . 1.000 no
C66 . H662 . 1.000 no
C67 . C68 . 1.522(11) yes
C67 . H671 . 1.000 no
C67 . H672 . 1.000 no
C68 . C69 . 1.537(11) yes
C68 . H681 . 1.000 no
C68 . H682 . 1.000 no
C69 . H691 . 1.000 no
C69 . H692 . 1.000 no
C84 . C85 . 1.560(16) yes
C84 . C89 . 1.511(16) yes
C84 . H841 . 1.000 no
C84 . H842 . 1.000 no
C85 . C86 . 1.510(17) yes
C85 . H851 . 1.000 no
C85 . H852 . 1.000 no
C86 . C87 . 1.538(16) yes
C86 . H861 . 1.000 no
C86 . H862 . 1.000 no
C87 . C88 . 1.522(16) yes
C87 . H871 . 1.000 no
C87 . H872 . 1.000 no
C88 . C89 . 1.514(16) yes
C88 . H881 . 1.000 no
C88 . H882 . 1.000 no
C89 . H891 . 1.000 no
C89 . H892 . 1.000 no
C70 . C71 . 1.527(19) yes
C70 . C75 . 1.521(18) yes
C70 . H701 . 1.000 no
C70 . H702 . 1.000 no
C71 . C72 . 1.490(18) yes
C71 . H711 . 1.000 no
C71 . H712 . 1.000 no
C72 . C73 . 1.528(18) yes
C72 . H721 . 1.000 no
C72 . H722 . 1.000 no
C73 . C74 . 1.523(18) yes
C73 . H731 . 0.999 no
C73 . H732 . 1.000 no
C74 . C75 . 1.512(18) yes
C74 . H741 . 0.999 no
C74 . H742 . 1.001 no
C75 . H751 . 1.000 no
C75 . H752 . 1.000 no
C90 . C91 . 1.489(15) yes
C90 . C95 . 1.512(17) yes
C90 . H901 . 1.000 no
C90 . H902 . 1.000 no
C91 . C92 . 1.503(16) yes
C91 . H911 . 1.000 no
C91 . H912 . 1.000 no
C92 . C93 . 1.468(15) yes
C92 . H921 . 1.000 no
C92 . H922 . 1.000 no
C93 . C94 . 1.584(16) yes
C93 . H931 . 1.000 no
C93 . H932 . 1.000 no
C94 . C95 . 1.539(16) yes
C94 . H941 . 1.000 no
C94 . H942 . 1.000 no
C95 . H951 . 1.000 no
C95 . H952 . 1.000 no
